data_7060968
loop_
_publ_author_name
'Zhang, Yunan'
'Duan, Yu'
'Su, Jin'
'Liu, Lixin'
'Feng, Yanru'
'Wu, Lili'
'Zhang, Lei'
'Zhang, Yunjie'
'Zou, Dongyu'
'Liu, Yingli'

_publ_section_title
;
 Inspiration for revival of old drugs: improving solubility and avoiding
 hygroscopicity of pipemidic acid by forming two pharmaceutical salts
 based on charge-assisted hydrogen bond recognitions
;
_journal_issue 42
_journal_name_full 'New Journal of Chemistry'
_journal_page_first 19704
_journal_page_last 19713
_journal_paper_doi 10.1039/D1NJ03314J
_journal_volume 45
_journal_year 2021
_chemical_formula_moiety 'C14 H18 N5 O3, C7 H5 O4, 2(H2 O)'
_chemical_formula_sum 'C21 H27 N5 O9'
_chemical_formula_weight 493.48
_space_group_crystal_system monoclinic
_space_group_IT_number 14
_space_group_name_Hall '-P 2yn'
_space_group_name_H-M_alt 'P 1 21/n 1'
_atom_sites_solution_hydrogens mixed
_audit_creation_method SHELXL-2014/7
_audit_update_record
;
2021-09-20 deposited with the CCDC.	2021-09-21 downloaded from the CCDC.
;
_cell_angle_alpha 90
_cell_angle_beta 99.673(9)
_cell_angle_gamma 90
_cell_formula_units_Z 4
_cell_length_a 9.3506(8)
_cell_length_b 18.9562(17)
_cell_length_c 12.9324(11)
_cell_measurement_reflns_used 2123
_cell_measurement_temperature 298(2)
_cell_measurement_theta_max 24.3930
_cell_measurement_theta_min 3.8930
_cell_volume 2259.7(3)
_computing_cell_refinement 'CrysAlisPro 1.171.38.41 (Rigaku OD, 2015)'
_computing_data_collection 'CrysAlisPro 1.171.38.41 (Rigaku OD, 2015)'
_computing_data_reduction 'CrysAlisPro 1.171.38.41 (Rigaku OD, 2015)'
_computing_molecular_graphics 'Bruker SHELXTL'
_computing_publication_material 'Bruker SHELXTL'
_computing_structure_refinement 'SHELXL-2014/7 (Sheldrick, 2014)'
_computing_structure_solution 'Bruker SHELXTL'
_diffrn_ambient_temperature 298(2)
_diffrn_detector_area_resol_mean 16.1213
_diffrn_measured_fraction_theta_full 0.997
_diffrn_measured_fraction_theta_max 0.848
_diffrn_measurement_device_type CCD
_diffrn_measurement_method '\w scans'
_diffrn_radiation_type MoK\a
_diffrn_radiation_wavelength 0.71073
_diffrn_reflns_av_R_equivalents 0.0504
_diffrn_reflns_av_unetI/netI 0.0863
_diffrn_reflns_Laue_measured_fraction_full 0.997
_diffrn_reflns_Laue_measured_fraction_max 0.848
_diffrn_reflns_limit_h_max 13
_diffrn_reflns_limit_h_min -12
_diffrn_reflns_limit_k_max 26
_diffrn_reflns_limit_k_min -22
_diffrn_reflns_limit_l_max 18
_diffrn_reflns_limit_l_min -17
_diffrn_reflns_number 15896
_diffrn_reflns_point_group_measured_fraction_full 0.997
_diffrn_reflns_point_group_measured_fraction_max 0.848
_diffrn_reflns_theta_full 25.242
_diffrn_reflns_theta_max 29.713
_diffrn_reflns_theta_min 3.372
_diffrn_source 'fine-focus sealed X-ray tube'
_exptl_absorpt_coefficient_mu 0.115
_exptl_absorpt_correction_T_max 1.00000
_exptl_absorpt_correction_T_min 0.37777
_exptl_absorpt_correction_type multi-scan
_exptl_crystal_colour colorless
_exptl_crystal_density_diffrn 1.451
_exptl_crystal_description block
_exptl_crystal_F_000 1040.0
_exptl_crystal_size_max 0.32
_exptl_crystal_size_mid 0.27
_exptl_crystal_size_min 0.10
_refine_diff_density_max 0.207
_refine_diff_density_min -0.206
_refine_diff_density_rms 0.047
_refine_ls_extinction_method none
_refine_ls_goodness_of_fit_ref 1.010
_refine_ls_hydrogen_treatment constr
_refine_ls_matrix_type full
_refine_ls_number_parameters 326
_refine_ls_number_reflns 6411
_refine_ls_number_restraints 0
_refine_ls_restrained_S_all 1.010
_refine_ls_R_factor_all 0.1444
_refine_ls_R_factor_gt 0.0611
_refine_ls_shift/su_max 0.000
_refine_ls_shift/su_mean 0.000
_refine_ls_structure_factor_coef Fsqd
_refine_ls_weighting_details 'w=1/[\s^2^(Fo^2^)+(0.0533P)^2^] where P=(Fo^2^+2Fc^2^)/3'
_refine_ls_weighting_scheme calc
_refine_ls_wR_factor_gt 0.1204
_refine_ls_wR_factor_ref 0.1577
_reflns_Friedel_coverage 0.000
_reflns_number_gt 2644
_reflns_number_total 5439
_reflns_threshold_expression 'I > 2\s(I)'
_cod_data_source_file d1nj03314j2.cif
_cod_data_source_block shelx
_cod_depositor_comments 'Adding full bibliography for 7060968--7060969.cif.'
_cod_original_sg_symbol_H-M 'P 21/n'
_cod_database_code 7060968
_shelx_shelxl_version_number 2014/7
_shelx_space_group_comment
;
The symmetry employed for this shelxl refinement is uniquely defined
by the following loop, which should always be used as a source of
symmetry information in preference to the above space-group names.
They are only intended as comments.
;

loop_
_space_group_symop_operation_xyz
'x, y, z'
'-x+1/2, y+1/2, -z+1/2'
'-x, -y, -z'
'x-1/2, -y-1/2, z-1/2'

loop_
_atom_site_label
_atom_site_type_symbol
_atom_site_fract_x
_atom_site_fract_y
_atom_site_fract_z
_atom_site_U_iso_or_equiv
_atom_site_adp_type
_atom_site_occupancy
_atom_site_site_symmetry_order
_atom_site_calc_flag
_atom_site_refinement_flags_posn
_atom_site_refinement_flags_adp
_atom_site_refinement_flags_occupancy
_atom_site_disorder_assembly
_atom_site_disorder_group
O1 O 0.1768(2) -0.01377(9) 0.55617(14) 0.0550(5) Uani 1 1 d G . . . .
H1A H 0.2161 -0.0543 0.5572 0.082 Uiso 1 1 d G U . . .
H1B H 0.2354 0.0150 0.5914 0.082 Uiso 1 1 d G U . . .
N1 N 0.6021(2) 0.05483(10) 0.86679(14) 0.0401(5) Uani 1 1 d . . . . .
N2 N 0.6703(2) -0.01563(10) 0.73848(15) 0.0442(5) Uani 1 1 d . . . . .
O2 O 0.2149(2) 0.35450(9) 0.92611(14) 0.0593(5) Uani 1 1 d . . . . .
N3 N 0.5280(2) 0.12589(10) 0.99393(14) 0.0416(5) Uani 1 1 d . . . . .
O3 O 0.1152(2) 0.04544(11) 0.93008(14) 0.0668(6) Uani 1 1 d . . . . .
N4 N 0.4372(2) -0.02849(11) 0.76953(15) 0.0455(5) Uani 1 1 d . . . . .
N5 N 0.8886(2) -0.06433(10) 0.62699(14) 0.0448(5) Uani 1 1 d . . . . .
H5A H 0.8750 -0.0359 0.5714 0.054 Uiso 1 1 calc R U . . .
H5B H 0.9615 -0.0934 0.6209 0.054 Uiso 1 1 calc R U . . .
O4 O 0.4331(2) 0.22353(11) 0.74972(17) 0.0665(6) Uani 1 1 d . . . . .
H4 H 0.4617 0.2602 0.7798 0.100 Uiso 1 1 calc R U . . .
C1 C 0.2898(3) 0.21650(13) 0.74882(18) 0.0416(6) Uani 1 1 d . . . . .
O5 O 0.2969(2) 0.11982(10) 0.62949(15) 0.0646(6) Uani 1 1 d . . . . .
H5 H 0.3760 0.1377 0.6263 0.097 Uiso 1 1 calc R U . . .
C2 C 0.5676(3) 0.00507(12) 0.79318(18) 0.0395(6) Uani 1 1 d . . . . .
C3 C 0.3547(3) 0.04731(12) 0.89531(17) 0.0375(6) Uani 1 1 d . . . . .
C4 C 0.4952(3) 0.07512(12) 0.91643(17) 0.0361(6) Uani 1 1 d . . . . .
O6 O 0.0410(2) 0.13224(12) 1.05921(16) 0.0727(6) Uani 1 1 d . . . . .
H6 H 0.0399 0.0991 1.0184 0.109 Uiso 1 1 calc R U . . .
C5 C 0.2111(3) 0.25914(12) 0.80626(18) 0.0399(6) Uani 1 1 d . . . . .
O7 O 0.4148(2) 0.33075(10) 0.86209(17) 0.0708(6) Uani 1 1 d . . . . .
O8 O 0.2017(2) 0.20635(11) 1.14334(15) 0.0684(6) Uani 1 1 d . . . . .
C6 C 0.3366(3) -0.00643(13) 0.82044(17) 0.0442(6) Uani 1 1 d . . . . .
H6A H 0.2462 -0.0281 0.8058 0.053 Uiso 1 1 calc R U . . .
C7 C 0.2805(3) 0.12761(13) 1.02166(17) 0.0430(6) Uani 1 1 d . . . . .
C8 C 0.2408(3) 0.07141(14) 0.94765(18) 0.0446(6) Uani 1 1 d . . . . .
C9 C 0.4200(3) 0.15045(13) 1.04134(18) 0.0451(6) Uani 1 1 d . . . . .
H9 H 0.4429 0.1857 1.0913 0.054 Uiso 1 1 calc R U . . .
C10 C 0.9270(3) -0.02138(14) 0.72440(19) 0.0477(7) Uani 1 1 d . . . . .
H10A H 1.0111 0.0075 0.7191 0.057 Uiso 1 1 calc R U . . .
H10B H 0.9521 -0.0526 0.7841 0.057 Uiso 1 1 calc R U . . .
C11 C 0.2841(3) 0.31886(13) 0.8706(2) 0.0461(7) Uani 1 1 d . . . . .
C12 C 0.7549(3) -0.10601(13) 0.62961(19) 0.0464(7) Uani 1 1 d . . . . .
H12A H 0.7722 -0.1396 0.6870 0.056 Uiso 1 1 calc R U . . .
H12B H 0.7301 -0.1323 0.5647 0.056 Uiso 1 1 calc R U . . .
C13 C 0.6312(3) -0.05869(13) 0.64347(19) 0.0483(7) Uani 1 1 d . . . . .
H13A H 0.6075 -0.0282 0.5828 0.058 Uiso 1 1 calc R U . . .
H13B H 0.5463 -0.0870 0.6491 0.058 Uiso 1 1 calc R U . . .
C14 C 0.6786(3) 0.15223(13) 1.0248(2) 0.0504(7) Uani 1 1 d . . . . .
H14A H 0.7459 0.1141 1.0185 0.061 Uiso 1 1 calc R U . . .
H14B H 0.6930 0.1667 1.0977 0.061 Uiso 1 1 calc R U . . .
C15 C 0.0634(3) 0.24750(13) 0.8000(2) 0.0563(7) Uani 1 1 d . . . . .
H15 H 0.0102 0.2748 0.8397 0.068 Uiso 1 1 calc R U . . .
C16 C 0.8034(3) 0.02534(14) 0.7416(2) 0.0517(7) Uani 1 1 d . . . . .
H16A H 0.8274 0.0486 0.8091 0.062 Uiso 1 1 calc R U . . .
H16B H 0.7882 0.0614 0.6877 0.062 Uiso 1 1 calc R U . . .
C17 C 0.1729(3) 0.15904(16) 1.0796(2) 0.0535(7) Uani 1 1 d . . . . .
O18 O 0.4361(3) -0.15392(12) 0.40754(19) 0.0912(8) Uani 1 1 d G . . . .
H18A H 0.3959 -0.1529 0.4618 0.137 Uiso 1 1 d G U . . .
H18B H 0.4122 -0.1917 0.3735 0.137 Uiso 1 1 d G U . . .
C19 C 0.0740(3) 0.15431(15) 0.6769(2) 0.0637(8) Uani 1 1 d . . . . .
H19 H 0.0267 0.1202 0.6320 0.076 Uiso 1 1 calc R U . . .
C20 C 0.2211(3) 0.16280(13) 0.68466(19) 0.0459(7) Uani 1 1 d . . . . .
C21 C 0.7121(3) 0.21330(15) 0.9588(3) 0.0716(9) Uani 1 1 d . . . . .
H21A H 0.7033 0.1986 0.8870 0.107 Uiso 1 1 calc R U . . .
H21B H 0.8092 0.2294 0.9832 0.107 Uiso 1 1 calc R U . . .
H21C H 0.6451 0.2510 0.9639 0.107 Uiso 1 1 calc R U . . .
C22 C -0.0046(3) 0.19552(16) 0.7348(3) 0.0733(9) Uani 1 1 d . . . . .
H22 H -0.1038 0.1883 0.7300 0.088 Uiso 1 1 calc R U . . .

loop_
_atom_site_aniso_label
_atom_site_aniso_U_11
_atom_site_aniso_U_22
_atom_site_aniso_U_33
_atom_site_aniso_U_23
_atom_site_aniso_U_13
_atom_site_aniso_U_12
O1 0.0628(13) 0.0453(11) 0.0543(11) 0.0050(9) 0.0027(10) -0.0032(10)
N1 0.0374(12) 0.0411(12) 0.0438(11) -0.0064(9) 0.0123(10) 0.0005(10)
N2 0.0340(12) 0.0526(13) 0.0489(12) -0.0167(10) 0.0151(10) -0.0046(10)
O2 0.0715(14) 0.0502(11) 0.0643(12) -0.0077(9) 0.0348(11) -0.0026(10)
N3 0.0375(12) 0.0465(12) 0.0427(11) -0.0084(9) 0.0120(10) -0.0010(10)
O3 0.0386(11) 0.1007(16) 0.0643(12) -0.0183(11) 0.0182(10) -0.0061(11)
N4 0.0364(13) 0.0512(13) 0.0501(12) -0.0094(10) 0.0111(11) -0.0045(11)
N5 0.0485(13) 0.0478(13) 0.0399(11) 0.0051(9) 0.0130(10) 0.0135(11)
O4 0.0457(12) 0.0697(14) 0.0887(15) -0.0328(11) 0.0250(11) -0.0135(10)
C1 0.0393(15) 0.0429(15) 0.0431(13) 0.0040(11) 0.0083(12) -0.0085(12)
O5 0.0805(16) 0.0559(12) 0.0628(12) -0.0194(9) 0.0278(12) -0.0177(11)
C2 0.0362(15) 0.0399(14) 0.0434(14) -0.0027(11) 0.0094(12) 0.0016(12)
C3 0.0338(14) 0.0450(15) 0.0351(12) 0.0016(10) 0.0094(11) 0.0006(12)
C4 0.0375(15) 0.0378(14) 0.0339(12) 0.0025(10) 0.0085(11) 0.0055(11)
O6 0.0469(13) 0.1078(19) 0.0679(14) -0.0116(12) 0.0225(11) 0.0086(13)
C5 0.0424(16) 0.0335(14) 0.0449(13) 0.0048(11) 0.0107(12) -0.0056(12)
O7 0.0481(12) 0.0673(14) 0.1019(16) -0.0363(11) 0.0267(12) -0.0178(11)
O8 0.0695(15) 0.0756(14) 0.0655(13) -0.0116(11) 0.0264(11) 0.0166(12)
C6 0.0373(15) 0.0550(16) 0.0406(13) -0.0022(11) 0.0068(12) -0.0049(13)
C7 0.0398(16) 0.0541(16) 0.0374(13) 0.0069(11) 0.0128(12) 0.0100(13)
C8 0.0366(15) 0.0587(17) 0.0395(13) 0.0072(12) 0.0097(12) 0.0058(13)
C9 0.0498(17) 0.0458(15) 0.0415(13) -0.0012(11) 0.0129(13) 0.0097(13)
C10 0.0389(16) 0.0599(17) 0.0461(14) -0.0017(12) 0.0126(13) -0.0019(13)
C11 0.0529(19) 0.0378(15) 0.0503(15) 0.0036(12) 0.0161(14) -0.0015(13)
C12 0.0526(17) 0.0459(16) 0.0432(14) -0.0063(11) 0.0153(13) -0.0027(14)
C13 0.0448(16) 0.0557(17) 0.0468(14) -0.0138(12) 0.0143(13) -0.0044(14)
C14 0.0455(17) 0.0538(17) 0.0517(15) -0.0105(12) 0.0072(13) -0.0052(13)
C15 0.0473(18) 0.0413(16) 0.084(2) 0.0011(14) 0.0231(16) -0.0048(13)
C16 0.0388(16) 0.0575(17) 0.0617(17) -0.0179(13) 0.0168(14) -0.0066(14)
C17 0.0506(19) 0.069(2) 0.0441(15) 0.0088(14) 0.0163(15) 0.0136(16)
O18 0.0979(19) 0.0901(18) 0.1010(18) -0.0325(13) 0.0607(16) -0.0241(15)
C19 0.059(2) 0.0537(19) 0.075(2) -0.0038(15) 0.0007(17) -0.0195(16)
C20 0.0542(18) 0.0399(15) 0.0441(14) 0.0032(11) 0.0098(13) -0.0075(13)
C21 0.058(2) 0.067(2) 0.090(2) 0.0044(17) 0.0154(18) -0.0115(17)
C22 0.0413(17) 0.063(2) 0.116(3) -0.0028(19) 0.0123(19) -0.0088(16)

loop_
_atom_type_symbol
_atom_type_description
_atom_type_scat_dispersion_real
_atom_type_scat_dispersion_imag
_atom_type_scat_source
C C 0.0033 0.0016 'International Tables Vol C Tables 4.2.6.8 and 6.1.1.4'
H H 0.0000 0.0000 'International Tables Vol C Tables 4.2.6.8 and 6.1.1.4'
N N 0.0061 0.0033 'International Tables Vol C Tables 4.2.6.8 and 6.1.1.4'
O O 0.0106 0.0060 'International Tables Vol C Tables 4.2.6.8 and 6.1.1.4'

loop_
_geom_angle_atom_site_label_1
_geom_angle_atom_site_label_2
_geom_angle_atom_site_label_3
_geom_angle
_geom_angle_site_symmetry_1
_geom_angle_site_symmetry_3
_geom_angle_publ_flag
H1A O1 H1B 109.5 . . ?
C4 N1 C2 115.8(2) . . ?
C2 N2 C16 120.7(2) . . ?
C2 N2 C13 120.2(2) . . ?
C16 N2 C13 114.16(19) . . ?
C9 N3 C4 118.5(2) . . ?
C9 N3 C14 120.7(2) . . ?
C4 N3 C14 120.8(2) . . ?
C6 N4 C2 115.5(2) . . ?
C12 N5 C10 110.80(18) . . ?
C12 N5 H5A 109.5 . . ?
C10 N5 H5A 109.5 . . ?
C12 N5 H5B 109.5 . . ?
C10 N5 H5B 109.5 . . ?
H5A N5 H5B 108.1 . . ?
C1 O4 H4 109.5 . . ?
O4 C1 C5 123.7(2) . . ?
O4 C1 C20 115.8(2) . . ?
C5 C1 C20 120.6(2) . . ?
C20 O5 H5 109.5 . . ?
N1 C2 N2 118.1(2) . . ?
N1 C2 N4 126.0(2) . . ?
N2 C2 N4 115.9(2) . . ?
C6 C3 C4 114.3(2) . . ?
C6 C3 C8 123.2(2) . . ?
C4 C3 C8 122.5(2) . . ?
N1 C4 N3 117.2(2) . . ?
N1 C4 C3 123.6(2) . . ?
N3 C4 C3 119.3(2) . . ?
C17 O6 H6 109.5 . . ?
C15 C5 C1 119.2(2) . . ?
C15 C5 C11 120.5(2) . . ?
C1 C5 C11 120.3(2) . . ?
N4 C6 C3 124.8(2) . . ?
N4 C6 H6A 117.6 . . ?
C3 C6 H6A 117.6 . . ?
C9 C7 C8 119.6(2) . . ?
C9 C7 C17 119.4(3) . . ?
C8 C7 C17 120.9(2) . . ?
O3 C8 C3 122.4(2) . . ?
O3 C8 C7 122.6(2) . . ?
C3 C8 C7 115.0(2) . . ?
N3 C9 C7 125.0(2) . . ?
N3 C9 H9 117.5 . . ?
C7 C9 H9 117.5 . . ?
N5 C10 C16 111.4(2) . . ?
N5 C10 H10A 109.3 . . ?
C16 C10 H10A 109.3 . . ?
N5 C10 H10B 109.3 . . ?
C16 C10 H10B 109.3 . . ?
H10A C10 H10B 108.0 . . ?
O2 C11 O7 123.8(2) . . ?
O2 C11 C5 119.9(2) . . ?
O7 C11 C5 116.2(2) . . ?
N5 C12 C13 110.8(2) . . ?
N5 C12 H12A 109.5 . . ?
C13 C12 H12A 109.5 . . ?
N5 C12 H12B 109.5 . . ?
C13 C12 H12B 109.5 . . ?
H12A C12 H12B 108.1 . . ?
N2 C13 C12 110.1(2) . . ?
N2 C13 H13A 109.6 . . ?
C12 C13 H13A 109.6 . . ?
N2 C13 H13B 109.6 . . ?
C12 C13 H13B 109.6 . . ?
H13A C13 H13B 108.2 . . ?
N3 C14 C21 112.7(2) . . ?
N3 C14 H14A 109.1 . . ?
C21 C14 H14A 109.1 . . ?
N3 C14 H14B 109.1 . . ?
C21 C14 H14B 109.1 . . ?
H14A C14 H14B 107.8 . . ?
C22 C15 C5 120.1(3) . . ?
C22 C15 H15 120.0 . . ?
C5 C15 H15 120.0 . . ?
N2 C16 C10 110.8(2) . . ?
N2 C16 H16A 109.5 . . ?
C10 C16 H16A 109.5 . . ?
N2 C16 H16B 109.5 . . ?
C10 C16 H16B 109.5 . . ?
H16A C16 H16B 108.1 . . ?
O8 C17 O6 120.8(3) . . ?
O8 C17 C7 123.3(3) . . ?
O6 C17 C7 115.9(3) . . ?
H18A O18 H18B 109.5 . . ?
C20 C19 C22 120.9(3) . . ?
C20 C19 H19 119.5 . . ?
C22 C19 H19 119.5 . . ?
O5 C20 C19 119.8(2) . . ?
O5 C20 C1 121.3(2) . . ?
C19 C20 C1 118.9(3) . . ?
C14 C21 H21A 109.5 . . ?
C14 C21 H21B 109.5 . . ?
H21A C21 H21B 109.5 . . ?
C14 C21 H21C 109.5 . . ?
H21A C21 H21C 109.5 . . ?
H21B C21 H21C 109.5 . . ?
C19 C22 C15 120.3(3) . . ?
C19 C22 H22 119.9 . . ?
C15 C22 H22 119.9 . . ?

loop_
_geom_bond_atom_site_label_1
_geom_bond_atom_site_label_2
_geom_bond_distance
_geom_bond_site_symmetry_2
_geom_bond_publ_flag
O1 H1A 0.8501 . ?
O1 H1B 0.8500 . ?
N1 C4 1.332(3) . ?
N1 C2 1.340(3) . ?
N2 C2 1.343(3) . ?
N2 C16 1.462(3) . ?
N2 C13 1.469(3) . ?
O2 C11 1.243(3) . ?
N3 C9 1.349(3) . ?
N3 C4 1.386(3) . ?
N3 C14 1.485(3) . ?
O3 C8 1.258(3) . ?
N4 C6 1.304(3) . ?
N4 C2 1.364(3) . ?
N5 C12 1.484(3) . ?
N5 C10 1.492(3) . ?
N5 H5A 0.8900 . ?
N5 H5B 0.8900 . ?
O4 C1 1.344(3) . ?
O4 H4 0.8200 . ?
C1 C5 1.389(3) . ?
C1 C20 1.399(3) . ?
O5 C20 1.358(3) . ?
O5 H5 0.8200 . ?
C3 C6 1.396(3) . ?
C3 C4 1.399(3) . ?
C3 C8 1.430(3) . ?
O6 C17 1.319(3) . ?
O6 H6 0.8200 . ?
C5 C15 1.388(3) . ?
C5 C11 1.500(3) . ?
O7 C11 1.266(3) . ?
O8 C17 1.217(3) . ?
C6 H6A 0.9300 . ?
C7 C9 1.357(3) . ?
C7 C8 1.439(4) . ?
C7 C17 1.478(4) . ?
C9 H9 0.9300 . ?
C10 C16 1.502(3) . ?
C10 H10A 0.9700 . ?
C10 H10B 0.9700 . ?
C12 C13 1.498(3) . ?
C12 H12A 0.9700 . ?
C12 H12B 0.9700 . ?
C13 H13A 0.9700 . ?
C13 H13B 0.9700 . ?
C14 C21 1.502(4) . ?
C14 H14A 0.9700 . ?
C14 H14B 0.9700 . ?
C15 C22 1.380(4) . ?
C15 H15 0.9300 . ?
C16 H16A 0.9700 . ?
C16 H16B 0.9700 . ?
O18 H18A 0.8501 . ?
O18 H18B 0.8500 . ?
C19 C20 1.372(4) . ?
C19 C22 1.377(4) . ?
C19 H19 0.9300 . ?
C21 H21A 0.9600 . ?
C21 H21B 0.9600 . ?
C21 H21C 0.9600 . ?
C22 H22 0.9300 . ?

loop_
_geom_torsion_atom_site_label_1
_geom_torsion_atom_site_label_2
_geom_torsion_atom_site_label_3
_geom_torsion_atom_site_label_4
_geom_torsion
_geom_torsion_site_symmetry_1
_geom_torsion_site_symmetry_2
_geom_torsion_site_symmetry_3
_geom_torsion_site_symmetry_4
_geom_torsion_publ_flag
C4 N1 C2 N2 177.9(2) . . . . ?
C4 N1 C2 N4 -3.8(3) . . . . ?
C16 N2 C2 N1 -13.7(3) . . . . ?
C13 N2 C2 N1 -167.5(2) . . . . ?
C16 N2 C2 N4 167.8(2) . . . . ?
C13 N2 C2 N4 14.1(3) . . . . ?
C6 N4 C2 N1 3.9(4) . . . . ?
C6 N4 C2 N2 -177.8(2) . . . . ?
C2 N1 C4 N3 179.22(19) . . . . ?
C2 N1 C4 C3 0.2(3) . . . . ?
C9 N3 C4 N1 176.2(2) . . . . ?
C14 N3 C4 N1 -4.3(3) . . . . ?
C9 N3 C4 C3 -4.7(3) . . . . ?
C14 N3 C4 C3 174.8(2) . . . . ?
C6 C3 C4 N1 2.8(3) . . . . ?
C8 C3 C4 N1 -178.2(2) . . . . ?
C6 C3 C4 N3 -176.2(2) . . . . ?
C8 C3 C4 N3 2.8(3) . . . . ?
O4 C1 C5 C15 -179.9(2) . . . . ?
C20 C1 C5 C15 0.5(4) . . . . ?
O4 C1 C5 C11 2.6(4) . . . . ?
C20 C1 C5 C11 -176.9(2) . . . . ?
C2 N4 C6 C3 -0.4(4) . . . . ?
C4 C3 C6 N4 -2.7(4) . . . . ?
C8 C3 C6 N4 178.3(2) . . . . ?
C6 C3 C8 O3 0.3(4) . . . . ?
C4 C3 C8 O3 -178.6(2) . . . . ?
C6 C3 C8 C7 -179.6(2) . . . . ?
C4 C3 C8 C7 1.5(3) . . . . ?
C9 C7 C8 O3 176.2(2) . . . . ?
C17 C7 C8 O3 -1.4(4) . . . . ?
C9 C7 C8 C3 -3.9(3) . . . . ?
C17 C7 C8 C3 178.4(2) . . . . ?
C4 N3 C9 C7 2.3(4) . . . . ?
C14 N3 C9 C7 -177.2(2) . . . . ?
C8 C7 C9 N3 2.2(4) . . . . ?
C17 C7 C9 N3 179.9(2) . . . . ?
C12 N5 C10 C16 -55.6(3) . . . . ?
C15 C5 C11 O2 6.3(4) . . . . ?
C1 C5 C11 O2 -176.3(2) . . . . ?
C15 C5 C11 O7 -171.9(2) . . . . ?
C1 C5 C11 O7 5.5(3) . . . . ?
C10 N5 C12 C13 57.3(2) . . . . ?
C2 N2 C13 C12 -149.5(2) . . . . ?
C16 N2 C13 C12 55.1(3) . . . . ?
N5 C12 C13 N2 -56.0(3) . . . . ?
C9 N3 C14 C21 -92.8(3) . . . . ?
C4 N3 C14 C21 87.7(3) . . . . ?
C1 C5 C15 C22 -2.0(4) . . . . ?
C11 C5 C15 C22 175.5(2) . . . . ?
C2 N2 C16 C10 151.3(2) . . . . ?
C13 N2 C16 C10 -53.5(3) . . . . ?
N5 C10 C16 N2 52.9(3) . . . . ?
C9 C7 C17 O8 1.9(4) . . . . ?
C8 C7 C17 O8 179.6(2) . . . . ?
C9 C7 C17 O6 -177.5(2) . . . . ?
C8 C7 C17 O6 0.2(4) . . . . ?
C22 C19 C20 O5 177.7(3) . . . . ?
C22 C19 C20 C1 -3.0(4) . . . . ?
O4 C1 C20 O5 1.6(3) . . . . ?
C5 C1 C20 O5 -178.8(2) . . . . ?
O4 C1 C20 C19 -177.6(2) . . . . ?
C5 C1 C20 C19 2.0(4) . . . . ?
C20 C19 C22 C15 1.6(5) . . . . ?
C5 C15 C22 C19 0.9(5) . . . . ?
